data_7229457
loop_
_publ_author_name
'Fu, Hong-Yu'
'Liu, Xiao-Jing'
'Xia, Min'

_publ_section_title
;
 Tunable solid state emission of novel V-shaped fluorophores by subtle
 structure modification: polymorphism, mechanofluoro-chromism and
 micro-fabrication
;
_journal_issue 80
_journal_name_full 'RSC Adv.'
_journal_page_first 50720
_journal_paper_doi 10.1039/C7RA10432D
_journal_volume 7
_journal_year 2017
_chemical_formula_moiety 'C21 H18 N2 S'
_chemical_formula_sum 'C21 H18 N2 S'
_chemical_formula_weight 330.43
_space_group_crystal_system monoclinic
_space_group_IT_number 14
_space_group_name_Hall '-P 2ybc'
_space_group_name_H-M_alt 'P 1 21/c 1'
_symmetry_space_group_name_Hall '-P 2ybc'
_symmetry_space_group_name_H-M 'P 1 21/c 1'
_atom_sites_solution_hydrogens geom
_atom_sites_solution_primary direct
_audit_creation_date 2017-04-11
_audit_creation_method
;
Olex2 1.2
(compiled 2017.03.28 svn.r3405 for OlexSys, GUI svn.r5335)
;
_audit_update_record
;
2017-05-23 deposited with the CCDC.
2017-10-26 downloaded from the CCDC.
;
_cell_angle_alpha 90
_cell_angle_beta 97.234(8)
_cell_angle_gamma 90
_cell_formula_units_Z 4
_cell_length_a 6.1982(5)
_cell_length_b 24.956(2)
_cell_length_c 10.8550(9)
_cell_measurement_reflns_used 2707
_cell_measurement_temperature 170
_cell_measurement_theta_max 29.3250
_cell_measurement_theta_min 3.3065
_cell_volume 1665.7(2)
_computing_cell_refinement
;
CrysAlisPro, Agilent Technologies,
Version 1.171.35.11 (release 16-05-2011 CrysAlis171 .NET)
(compiled May 16 2011,17:55:39)
;
_computing_data_collection
;
CrysAlisPro, Agilent Technologies,
Version 1.171.35.11 (release 16-05-2011 CrysAlis171 .NET)
(compiled May 16 2011,17:55:39)
;
_computing_data_reduction
;
CrysAlisPro, Agilent Technologies,
Version 1.171.35.11 (release 16-05-2011 CrysAlis171 .NET)
(compiled May 16 2011,17:55:39)
;
_computing_molecular_graphics 'Olex2 (Dolomanov et al., 2009)'
_computing_publication_material 'Olex2 (Dolomanov et al., 2009)'
_computing_structure_refinement 'ShelXL (Sheldrick, 2015)'
_computing_structure_solution 'ShelXS (Sheldrick, 2008)'
_diffrn_ambient_temperature 170
_diffrn_detector_area_resol_mean 5.1796
_diffrn_measured_fraction_theta_full 0.998
_diffrn_measured_fraction_theta_max 0.998
_diffrn_measurement_details
;
#__ type_ start__ end____ width___ exp.time_
  1 omega  -86.00   21.00   1.0000    2.5000
omega____ theta____ kappa____ phi______ frames
    -      -11.4683  -77.0000   90.0000 107

#__ type_ start__ end____ width___ exp.time_
  2 omega   -8.00   74.00   1.0000    2.5000
omega____ theta____ kappa____ phi______ frames
    -       11.9371   38.0000   30.0000 82
;
_diffrn_measurement_device_type 'Xcalibur, Atlas, Gemini ultra'
_diffrn_measurement_method '\w scans'
_diffrn_orient_matrix_UB_11 -0.0068740000
_diffrn_orient_matrix_UB_12 0.0025616000
_diffrn_orient_matrix_UB_13 -0.0654313000
_diffrn_orient_matrix_UB_21 0.0128354000
_diffrn_orient_matrix_UB_22 0.0281544000
_diffrn_orient_matrix_UB_23 0.0063558000
_diffrn_orient_matrix_UB_31 0.1144423000
_diffrn_orient_matrix_UB_32 -0.0029921000
_diffrn_orient_matrix_UB_33 0.0036992000
_diffrn_radiation_monochromator graphite
_diffrn_radiation_type MoK\a
_diffrn_radiation_wavelength 0.71073
_diffrn_reflns_av_R_equivalents 0.0613
_diffrn_reflns_av_unetI/netI 0.0741
_diffrn_reflns_Laue_measured_fraction_full 0.998
_diffrn_reflns_Laue_measured_fraction_max 0.998
_diffrn_reflns_limit_h_max 5
_diffrn_reflns_limit_h_min -7
_diffrn_reflns_limit_k_max 26
_diffrn_reflns_limit_k_min -30
_diffrn_reflns_limit_l_max 13
_diffrn_reflns_limit_l_min -12
_diffrn_reflns_number 6861
_diffrn_reflns_point_group_measured_fraction_full 0.998
_diffrn_reflns_point_group_measured_fraction_max 0.998
_diffrn_reflns_theta_full 25.242
_diffrn_reflns_theta_max 25.350
_diffrn_reflns_theta_min 3.313
_diffrn_source 'Enhance (Mo) X-ray Source'
_exptl_absorpt_coefficient_mu 0.198
_exptl_absorpt_correction_T_max 1.00000
_exptl_absorpt_correction_T_min 0.76556
_exptl_absorpt_correction_type multi-scan
_exptl_absorpt_process_details
;
CrysAlisPro, Agilent Technologies,
Version 1.171.35.11 (release 16-05-2011 CrysAlis171 .NET)
(compiled May 16 2011,17:55:39)
Empirical absorption correction using spherical harmonics,
 implemented in SCALE3 ABSPACK scaling algorithm.
;
_exptl_crystal_colour colourless
_exptl_crystal_colour_primary colourless
_exptl_crystal_density_diffrn 1.318
_exptl_crystal_description block
_exptl_crystal_F_000 696
_exptl_crystal_size_max 0.43
_exptl_crystal_size_mid 0.4
_exptl_crystal_size_min 0.3
_refine_diff_density_max 0.316
_refine_diff_density_min -0.281
_refine_diff_density_rms 0.060
_refine_ls_extinction_method none
_refine_ls_goodness_of_fit_ref 1.079
_refine_ls_hydrogen_treatment constr
_refine_ls_matrix_type full
_refine_ls_number_parameters 219
_refine_ls_number_reflns 3045
_refine_ls_number_restraints 0
_refine_ls_restrained_S_all 1.079
_refine_ls_R_factor_all 0.0741
_refine_ls_R_factor_gt 0.0592
_refine_ls_shift/su_max 0.000
_refine_ls_shift/su_mean 0.000
_refine_ls_structure_factor_coef Fsqd
_refine_ls_weighting_details 'w=1/[\s^2^(Fo^2^)+(0.0648P)^2^+0.4976P] where P=(Fo^2^+2Fc^2^)/3'
_refine_ls_weighting_scheme calc
_refine_ls_wR_factor_gt 0.1420
_refine_ls_wR_factor_ref 0.1526
_reflns_Friedel_coverage 0.000
_reflns_number_gt 2445
_reflns_number_total 3045
_reflns_threshold_expression 'I > 2\s(I)'
_cod_data_source_file c7ra10432d2.cif
_cod_data_source_block 170411_d_ph_a
_cod_database_code 7229457
_shelx_shelxl_version_number 2016/6
_chemical_oxdiff_formula 'c10 h10 n2 o8 s1'
_shelx_space_group_comment
;
The symmetry employed for this shelxl refinement is uniquely defined
by the following loop, which should always be used as a source of
symmetry information in preference to the above space-group names.
They are only intended as comments.
;
_shelx_estimated_absorpt_t_max 0.943
_shelx_estimated_absorpt_t_min 0.920
_reflns_odcompleteness_completeness 99.63
_reflns_odcompleteness_iscentric 1
_reflns_odcompleteness_theta 26.32
_olex2_refinement_description
;
1. Fixed Uiso
 At 1.2 times of:
  All C(H) groups
 At 1.5 times of:
  All C(H,H,H) groups
2.a Aromatic/amide H refined with riding coordinates:
 C1(H1), C2(H2), C3(H3), C4(H4), C9(H9), C10(H10), C11(H11), C12(H12),
 C15(H15), C16(H16), C18(H18), C19(H19)
2.b Idealised Me refined as rotating group:
 C20(H20A,H20B,H20C), C21(H21A,H21B,H21C)
;
_olex2_submission_special_instructions 'No special instructions were received'

loop_
_space_group_symop_operation_xyz
'x, y, z'
'-x, y+1/2, -z+1/2'
'-x, -y, -z'
'x, -y-1/2, z-1/2'

loop_
_atom_site_label
_atom_site_type_symbol
_atom_site_fract_x
_atom_site_fract_y
_atom_site_fract_z
_atom_site_U_iso_or_equiv
_atom_site_adp_type
_atom_site_occupancy
_atom_site_site_symmetry_order
_atom_site_calc_flag
_atom_site_refinement_flags_posn
S1 S 0.02907(11) 0.31705(3) 0.39099(6) 0.0302(2) Uani 1 1 d .
N1 N 0.1062(3) 0.41466(9) 0.46596(19) 0.0302(5) Uani 1 1 d .
N2 N 0.1095(4) 0.10184(9) 0.4428(2) 0.0354(6) Uani 1 1 d .
C1 C -0.3596(4) 0.36027(12) 0.2645(2) 0.0349(6) Uani 1 1 d .
H1 H -0.406559 0.326525 0.230563 0.042 Uiso 1 1 calc R
C2 C -0.4855(4) 0.40549(12) 0.2404(2) 0.0370(7) Uani 1 1 d .
H2 H -0.621604 0.402730 0.189715 0.044 Uiso 1 1 calc R
C3 C -0.4168(4) 0.45528(12) 0.2893(3) 0.0382(7) Uani 1 1 d .
H3 H -0.506611 0.485818 0.271068 0.046 Uiso 1 1 calc R
C4 C -0.2207(4) 0.46082(12) 0.3636(3) 0.0363(7) Uani 1 1 d .
H4 H -0.174307 0.494816 0.396243 0.044 Uiso 1 1 calc R
C5 C -0.0917(4) 0.41539(11) 0.3897(2) 0.0285(6) Uani 1 1 d .
C6 C -0.1616(4) 0.36543(11) 0.3398(2) 0.0281(6) Uani 1 1 d .
C7 C 0.1870(4) 0.36648(11) 0.4747(2) 0.0273(6) Uani 1 1 d .
C8 C 0.4002(4) 0.35619(11) 0.5499(2) 0.0276(6) Uani 1 1 d .
C9 C 0.5182(4) 0.40153(11) 0.5943(2) 0.0317(6) Uani 1 1 d .
H9 H 0.457371 0.436053 0.576765 0.038 Uiso 1 1 calc R
C10 C 0.7207(4) 0.39735(12) 0.6631(2) 0.0364(7) Uani 1 1 d .
H10 H 0.797640 0.428640 0.692801 0.044 Uiso 1 1 calc R
C11 C 0.8105(4) 0.34709(12) 0.6883(2) 0.0358(7) Uani 1 1 d .
H11 H 0.949861 0.343772 0.735313 0.043 Uiso 1 1 calc R
C12 C 0.6972(4) 0.30190(12) 0.6451(2) 0.0326(6) Uani 1 1 d .
H12 H 0.760807 0.267669 0.662657 0.039 Uiso 1 1 calc R
C13 C 0.4910(4) 0.30515(11) 0.5762(2) 0.0279(6) Uani 1 1 d .
C14 C 0.3825(4) 0.25368(11) 0.5357(2) 0.0278(6) Uani 1 1 d .
C15 C 0.4600(4) 0.22166(11) 0.4461(2) 0.0331(6) Uani 1 1 d .
H15 H 0.577313 0.234335 0.405654 0.040 Uiso 1 1 calc R
C16 C 0.3717(4) 0.17196(11) 0.4141(2) 0.0329(6) Uani 1 1 d .
H16 H 0.428186 0.151276 0.352064 0.039 Uiso 1 1 calc R
C17 C 0.1986(4) 0.15175(11) 0.4728(2) 0.0283(6) Uani 1 1 d .
C18 C 0.1192(4) 0.18425(11) 0.5623(2) 0.0307(6) Uani 1 1 d .
H18 H 0.000029 0.172222 0.602056 0.037 Uiso 1 1 calc R
C19 C 0.2119(4) 0.23347(11) 0.5935(2) 0.0311(6) Uani 1 1 d .
H19 H 0.157408 0.254154 0.656241 0.037 Uiso 1 1 calc R
C20 C 0.2263(5) 0.06401(12) 0.3757(3) 0.0485(8) Uani 1 1 d .
H20A H 0.237011 0.077835 0.292181 0.073 Uiso 1 1 calc GR
H20B H 0.148712 0.029710 0.369447 0.073 Uiso 1 1 calc GR
H20C H 0.372696 0.058760 0.419855 0.073 Uiso 1 1 calc GR
C21 C -0.0707(5) 0.08241(12) 0.5027(3) 0.0436(7) Uani 1 1 d .
H21A H -0.020110 0.074186 0.589832 0.065 Uiso 1 1 calc GR
H21B H -0.130059 0.049921 0.460502 0.065 Uiso 1 1 calc GR
H21C H -0.184059 0.109962 0.498387 0.065 Uiso 1 1 calc GR

loop_
_atom_site_aniso_label
_atom_site_aniso_U_11
_atom_site_aniso_U_22
_atom_site_aniso_U_33
_atom_site_aniso_U_23
_atom_site_aniso_U_13
_atom_site_aniso_U_12
S1 0.0320(4) 0.0292(4) 0.0288(4) -0.0035(3) 0.0013(3) 0.0023(3)
N1 0.0257(11) 0.0299(13) 0.0346(12) -0.0005(9) 0.0020(9) -0.0002(10)
N2 0.0399(13) 0.0315(14) 0.0363(12) -0.0015(10) 0.0113(10) -0.0014(11)
C1 0.0357(15) 0.0366(17) 0.0315(14) -0.0063(12) 0.0011(11) -0.0015(13)
C2 0.0290(14) 0.0454(19) 0.0348(15) -0.0007(12) -0.0032(12) 0.0012(13)
C3 0.0360(15) 0.0354(17) 0.0415(16) 0.0040(12) -0.0015(12) 0.0051(13)
C4 0.0379(15) 0.0321(17) 0.0379(15) -0.0008(12) 0.0013(12) -0.0022(13)
C5 0.0277(13) 0.0283(15) 0.0302(13) 0.0006(11) 0.0060(11) -0.0007(11)
C6 0.0293(13) 0.0319(16) 0.0241(13) 0.0008(10) 0.0069(10) 0.0013(11)
C7 0.0284(13) 0.0305(16) 0.0244(13) -0.0011(10) 0.0087(10) -0.0030(12)
C8 0.0243(12) 0.0354(16) 0.0241(12) -0.0029(11) 0.0076(10) -0.0022(11)
C9 0.0291(14) 0.0320(16) 0.0350(14) -0.0052(11) 0.0075(11) 0.0007(12)
C10 0.0310(15) 0.0420(18) 0.0359(15) -0.0062(12) 0.0030(12) -0.0026(13)
C11 0.0267(14) 0.0461(19) 0.0346(15) -0.0031(12) 0.0038(11) 0.0003(13)
C12 0.0306(14) 0.0378(17) 0.0306(14) 0.0020(12) 0.0089(11) 0.0057(12)
C13 0.0258(13) 0.0352(16) 0.0243(13) 0.0006(11) 0.0089(10) 0.0034(12)
C14 0.0258(13) 0.0324(15) 0.0254(13) 0.0023(11) 0.0044(10) 0.0064(11)
C15 0.0283(13) 0.0370(17) 0.0355(15) 0.0041(12) 0.0098(11) 0.0016(12)
C16 0.0316(14) 0.0392(17) 0.0294(14) -0.0019(11) 0.0094(11) 0.0045(12)
C17 0.0301(13) 0.0279(15) 0.0265(13) 0.0043(10) 0.0023(10) 0.0064(11)
C18 0.0278(13) 0.0372(17) 0.0284(14) 0.0035(11) 0.0079(11) 0.0017(12)
C19 0.0296(13) 0.0342(16) 0.0302(14) -0.0003(11) 0.0070(11) 0.0037(12)
C20 0.0554(19) 0.0389(19) 0.0534(19) -0.0065(15) 0.0155(15) -0.0018(16)
C21 0.0403(16) 0.0434(19) 0.0478(18) -0.0013(14) 0.0085(13) -0.0066(14)

loop_
_atom_type_symbol
_atom_type_description
_atom_type_scat_dispersion_real
_atom_type_scat_dispersion_imag
_atom_type_scat_source
C C 0.0033 0.0016 'International Tables Vol C Tables 4.2.6.8 and 6.1.1.4'
H H 0.0000 0.0000 'International Tables Vol C Tables 4.2.6.8 and 6.1.1.4'
N N 0.0061 0.0033 'International Tables Vol C Tables 4.2.6.8 and 6.1.1.4'
S S 0.1246 0.1234 'International Tables Vol C Tables 4.2.6.8 and 6.1.1.4'

loop_
_geom_angle_atom_site_label_1
_geom_angle_atom_site_label_2
_geom_angle_atom_site_label_3
_geom_angle
C6 S1 C7 89.40(13)
C7 N1 C5 111.0(2)
C17 N2 C20 119.8(2)
C17 N2 C21 120.3(2)
C20 N2 C21 118.3(2)
C2 C1 H1 120.9
C2 C1 C6 118.1(3)
C6 C1 H1 120.9
C1 C2 H2 119.4
C1 C2 C3 121.2(3)
C3 C2 H2 119.4
C2 C3 H3 119.5
C4 C3 C2 121.1(3)
C4 C3 H3 119.5
C3 C4 H4 120.7
C3 C4 C5 118.5(3)
C5 C4 H4 120.7
N1 C5 C4 124.8(2)
N1 C5 C6 115.1(2)
C4 C5 C6 120.1(2)
C1 C6 S1 129.8(2)
C1 C6 C5 121.0(2)
C5 C6 S1 109.27(19)
N1 C7 S1 115.30(19)
N1 C7 C8 120.5(2)
C8 C7 S1 124.2(2)
C9 C8 C7 116.1(2)
C9 C8 C13 119.0(2)
C13 C8 C7 125.0(2)
C8 C9 H9 119.2
C10 C9 C8 121.7(3)
C10 C9 H9 119.2
C9 C10 H10 120.3
C9 C10 C11 119.4(3)
C11 C10 H10 120.3
C10 C11 H11 120.0
C12 C11 C10 119.9(3)
C12 C11 H11 120.0
C11 C12 H12 119.1
C11 C12 C13 121.7(3)
C13 C12 H12 119.1
C8 C13 C14 124.5(2)
C12 C13 C8 118.4(3)
C12 C13 C14 117.1(2)
C15 C14 C13 121.2(2)
C19 C14 C13 121.4(2)
C19 C14 C15 117.2(3)
C14 C15 H15 119.0
C16 C15 C14 122.1(2)
C16 C15 H15 119.0
C15 C16 H16 119.7
C15 C16 C17 120.5(2)
C17 C16 H16 119.7
N2 C17 C16 121.3(2)
N2 C17 C18 121.3(2)
C18 C17 C16 117.4(3)
C17 C18 H18 119.5
C19 C18 C17 120.9(2)
C19 C18 H18 119.5
C14 C19 H19 119.0
C18 C19 C14 121.9(2)
C18 C19 H19 119.0
N2 C20 H20A 109.5
N2 C20 H20B 109.5
N2 C20 H20C 109.5
H20A C20 H20B 109.5
H20A C20 H20C 109.5
H20B C20 H20C 109.5
N2 C21 H21A 109.5
N2 C21 H21B 109.5
N2 C21 H21C 109.5
H21A C21 H21B 109.5
H21A C21 H21C 109.5
H21B C21 H21C 109.5

loop_
_geom_bond_atom_site_label_1
_geom_bond_atom_site_label_2
_geom_bond_distance
S1 C6 1.731(3)
S1 C7 1.755(3)
N1 C5 1.391(3)
N1 C7 1.301(3)
N2 C17 1.385(3)
N2 C20 1.442(4)
N2 C21 1.445(3)
C1 H1 0.9500
C1 C2 1.378(4)
C1 C6 1.392(4)
C2 H2 0.9500
C2 C3 1.396(4)
C3 H3 0.9500
C3 C4 1.378(4)
C4 H4 0.9500
C4 C5 1.396(4)
C5 C6 1.406(4)
C7 C8 1.486(4)
C8 C9 1.400(4)
C8 C13 1.407(4)
C9 H9 0.9500
C9 C10 1.381(4)
C10 H10 0.9500
C10 C11 1.386(4)
C11 H11 0.9500
C11 C12 1.379(4)
C12 H12 0.9500
C12 C13 1.400(4)
C13 C14 1.490(4)
C14 C15 1.390(4)
C14 C19 1.390(3)
C15 H15 0.9500
C15 C16 1.382(4)
C16 H16 0.9500
C16 C17 1.408(3)
C17 C18 1.402(3)
C18 H18 0.9500
C18 C19 1.380(4)
C19 H19 0.9500
C20 H20A 0.9800
C20 H20B 0.9800
C20 H20C 0.9800
C21 H21A 0.9800
C21 H21B 0.9800
C21 H21C 0.9800
